data_4348997
loop_
_publ_author_name
'Rota Martir, Diego'
'Bansal, Ashu K.'
'Di Mascio, Vincent'
'Cordes, David B.'
'Henwood, Adam F.'
'Slawin, Alexandra M. Z.'
'Kamer, Paul C. J.'
'Mart\'inez-Sarti, Laura'
'Perteg\'as, Antonio'
'Bolink, Henk J.'
'Samuel, Ifor D. W.'
'Zysman-Colman, Eli'

_publ_section_title
;
 Enhancing the photoluminescence quantum yields of blue-emitting cationic
 iridium(iii) complexes bearing bisphosphine ligands
;
_journal_issue 2
_journal_name_full 'Inorganic Chemistry Frontiers'
_journal_page_first 218
_journal_paper_doi 10.1039/C5QI00177C
_journal_volume 3
_journal_year 2016
_chemical_formula_moiety '3(C48 H38 Ir N2 P2), 3(F6 P), 2(C H2 Cl2)'
_chemical_formula_sum 'C146 H118 Cl4 F18 Ir3 N6 P9'
_chemical_formula_weight 3295.79
_space_group_crystal_system monoclinic
_space_group_IT_number 15
_space_group_name_Hall '-I 2ya'
_space_group_name_H-M_alt 'I 1 2/a 1'
_atom_sites_solution_hydrogens geom
_atom_sites_solution_primary direct
_atom_sites_solution_secondary difmap
_audit_creation_date 2015-04-27
_audit_creation_method 'by CrystalStructure 4.1'
_audit_update_record
;
2015-09-09 deposited with the CCDC.
2015-10-29 downloaded from the CCDC.
;
_cell_angle_alpha 90.0000
_cell_angle_beta 104.377(5)
_cell_angle_gamma 90.0000
_cell_formula_units_Z 4
_cell_length_a 26.593(3)
_cell_length_b 9.8215(8)
_cell_length_c 51.956(5)
_cell_measurement_reflns_used 18225
_cell_measurement_temperature 173
_cell_measurement_theta_max 25.40
_cell_measurement_theta_min 1.60
_cell_volume 13145(2)
_computing_cell_refinement 'CrystalClear-SM Expert 2.1 b32'
_computing_data_collection 'CrystalClear-SM Expert 2.1 b32 (Rigaku, 2014)'
_computing_data_reduction 'CrystalClear-SM Expert 2.1 b32'
_computing_molecular_graphics 'CrystalStructure 4.1'
_computing_publication_material 'CrystalStructure 4.1 (Rigaku, 2014)'
_computing_structure_refinement 'SHELXL2013 (Sheldrick, 2008)'
_computing_structure_solution 'DIRDIF99-PATTY (Gould, et al., 1999)'
_diffrn_ambient_temperature 173
_diffrn_detector_area_resol_mean 11.628
_diffrn_measured_fraction_theta_full 0.999
_diffrn_measured_fraction_theta_max 0.998
_diffrn_measurement_device_type 'Rigaku XtaLAB P200'
_diffrn_measurement_method \w
_diffrn_radiation_type 'Mo K\a'
_diffrn_radiation_wavelength 0.71075
_diffrn_reflns_av_R_equivalents 0.0512
_diffrn_reflns_Laue_measured_fraction_full 0.999
_diffrn_reflns_Laue_measured_fraction_max 0.998
_diffrn_reflns_limit_h_max 32
_diffrn_reflns_limit_h_min -31
_diffrn_reflns_limit_k_max 11
_diffrn_reflns_limit_k_min -11
_diffrn_reflns_limit_l_max 62
_diffrn_reflns_limit_l_min -62
_diffrn_reflns_number 77362
_diffrn_reflns_point_group_measured_fraction_full 0.999
_diffrn_reflns_point_group_measured_fraction_max 0.998
_diffrn_reflns_theta_full 25.242
_diffrn_reflns_theta_max 25.408
_diffrn_reflns_theta_min 1.581
_diffrn_standards_number 0
_exptl_absorpt_coefficient_mu 3.310
_exptl_absorpt_correction_T_max 0.967
_exptl_absorpt_correction_T_min 0.783
_exptl_absorpt_correction_type multi-scan
_exptl_absorpt_process_details 'REQAB (Rigaku, 1998)'
_exptl_crystal_colour yellow
_exptl_crystal_density_diffrn 1.665
_exptl_crystal_density_method 'not measured'
_exptl_crystal_description needle
_exptl_crystal_F_000 6528.00
_exptl_crystal_recrystallization_method 'Re-crystallisation from solvent: Dichloromethane/hexane'
_exptl_crystal_size_max 0.270
_exptl_crystal_size_mid 0.030
_exptl_crystal_size_min 0.010
_refine_diff_density_max 1.23
_refine_diff_density_min -1.10
_refine_ls_extinction_method none
_refine_ls_goodness_of_fit_ref 1.028
_refine_ls_hydrogen_treatment constr
_refine_ls_number_parameters 871
_refine_ls_number_reflns 12067
_refine_ls_number_restraints 24
_refine_ls_R_factor_all 0.0417
_refine_ls_R_factor_gt 0.0345
_refine_ls_shift/su_max 0.004
_refine_ls_structure_factor_coef Fsqd
_refine_ls_weighting_details 'w = 1/[\s^2^(Fo^2^)+(0.0407P)^2^+76.3298P] where P=(Fo^2^+2Fc^2^)/3'
_refine_ls_weighting_scheme calc
_refine_ls_wR_factor_gt 0.0854
_refine_ls_wR_factor_ref 0.0891
_reflns_number_gt 10580
_reflns_number_total 12067
_reflns_threshold_expression F^2^>2.0\s(F^2^)
_cod_data_source_file c5qi00177c2.cif
_cod_data_source_block 1c
_cod_original_sg_symbol_H-M I2/a
_cod_database_code 4348997

loop_
_space_group_symop_operation_xyz
'x, y, z'
'-x+1/2, y, -z'
'x+1/2, y+1/2, z+1/2'
'-x+1, y+1/2, -z+1/2'
'-x, -y, -z'
'x-1/2, -y, z'
'-x+1/2, -y+1/2, -z+1/2'
'x, -y+1/2, z+1/2'

loop_
_atom_site_label
_atom_site_type_symbol
_atom_site_fract_x
_atom_site_fract_y
_atom_site_fract_z
_atom_site_U_iso_or_equiv
_atom_site_adp_type
_atom_site_occupancy
_atom_site_site_symmetry_order
_atom_site_calc_flag
_atom_site_refinement_flags_posn
_atom_site_refinement_flags_adp
_atom_site_refinement_flags_occupancy
_atom_site_disorder_assembly
_atom_site_disorder_group
Ir1 Ir 0.55561(2) 0.49227(2) 0.68745(2) 0.02448(6) Uani 1 1 d . . . . .
Ir51 Ir 0.2500 0.29966(3) 0.5000 0.03789(8) Uani 1 2 d S T P E .
Cl11 Cl 0.6053(2) 0.3004(4) 0.56677(8) 0.1926(18) Uani 1 1 d . . . . .
Cl12 Cl 0.58555(19) 0.0390(4) 0.58411(10) 0.1084(18) Uani 0.570(6) 1 d . . P A 1
Cl2A Cl 0.6728(4) 0.1833(11) 0.54436(16) 0.198(5) Uani 0.430(6) 1 d . . P A 2
P1 P 0.64006(4) 0.40845(11) 0.68962(2) 0.0296(2) Uani 1 1 d . . . . .
P2 P 0.53507(4) 0.39960(11) 0.64420(2) 0.0299(2) Uani 1 1 d . . . . .
P51 P 0.29765(6) 0.47817(13) 0.52500(3) 0.0447(3) Uani 1 1 d . . . . .
P81 P 0.75839(7) 0.04981(16) 0.64534(3) 0.0591(4) Uani 1 1 d . . . . .
P91 P 0.5000 0.0000 0.5000 0.434(11) Uani 1 2 d DS U P . .
F81 F 0.7616(3) -0.1040(4) 0.63854(10) 0.139(2) Uani 1 1 d . . . . .
F82 F 0.7126(4) 0.0755(6) 0.62194(16) 0.230(5) Uani 1 1 d . . . . .
F83 F 0.7220(2) 0.0136(5) 0.66365(14) 0.123(2) Uani 1 1 d . . . . .
F84 F 0.75654(14) 0.2055(4) 0.65293(9) 0.0812(12) Uani 1 1 d . . . . .
F85 F 0.80661(19) 0.0255(5) 0.66958(13) 0.1167(19) Uani 1 1 d . . . . .
F86 F 0.7972(3) 0.0902(6) 0.62860(15) 0.177(4) Uani 1 1 d . . . . .
F91 F 0.5331(9) -0.1241(17) 0.5171(5) 0.565(14) Uani 1 1 d D U . B -1
F92 F 0.4917(10) 0.030(3) 0.5305(4) 0.541(14) Uani 1 1 d D U . C -1
F93 F 0.5483(8) 0.0915(17) 0.5107(4) 0.488(12) Uani 1 1 d D U . D -1
N1 N 0.55817(14) 0.6830(3) 0.67059(7) 0.0293(8) Uani 1 1 d . . . . .
N13 N 0.54720(13) 0.3209(3) 0.70924(7) 0.0261(7) Uani 1 1 d . . . . .
N51 N 0.2149(3) 0.2804(6) 0.53125(14) 0.052(2) Uani 0.671(7) 1 d . . P E 1
N51A N 0.1845(5) 0.2766(11) 0.5147(2) 0.030(3) Uiso 0.329(7) 1 d . . P E 2
C2 C 0.51297(17) 0.7553(4) 0.66508(8) 0.0315(10) Uani 1 1 d . . . . .
C3 C 0.5109(2) 0.8833(5) 0.65319(10) 0.0432(12) Uani 1 1 d . . . . .
H3 H 0.4793 0.9330 0.6491 0.052 Uiso 1 1 calc R U . . .
C4 C 0.5542(2) 0.9380(5) 0.64733(10) 0.0451(12) Uani 1 1 d . . . . .
H4 H 0.5526 1.0251 0.6392 0.054 Uiso 1 1 calc R U . . .
C5 C 0.5998(2) 0.8658(5) 0.65328(10) 0.0434(12) Uani 1 1 d . . . . .
H5 H 0.6304 0.9024 0.6497 0.052 Uiso 1 1 calc R U . . .
C6 C 0.60006(18) 0.7387(5) 0.66462(9) 0.0357(10) Uani 1 1 d . . . . .
H6 H 0.6315 0.6880 0.6684 0.043 Uiso 1 1 calc R U . . .
C7 C 0.47002(17) 0.6881(5) 0.67269(9) 0.0324(10) Uani 1 1 d . . . . .
C8 C 0.48110(16) 0.5592(4) 0.68465(8) 0.0285(9) Uani 1 1 d . . . . .
C9 C 0.44120(18) 0.4933(5) 0.69321(9) 0.0340(10) Uani 1 1 d . . . . .
H9 H 0.4477 0.4076 0.7019 0.041 Uiso 1 1 calc R U . . .
C10 C 0.39250(18) 0.5520(6) 0.68912(10) 0.0412(11) Uani 1 1 d . . . . .
H10 H 0.3660 0.5050 0.6948 0.049 Uiso 1 1 calc R U . . .
C11 C 0.38168(19) 0.6770(6) 0.67697(10) 0.0445(12) Uani 1 1 d . . . . .
H11 H 0.3480 0.7154 0.6743 0.053 Uiso 1 1 calc R U . . .
C12 C 0.42008(19) 0.7462(5) 0.66872(10) 0.0410(11) Uani 1 1 d . . . . .
H12 H 0.4129 0.8326 0.6604 0.049 Uiso 1 1 calc R U . . .
C14 C 0.55538(15) 0.3401(4) 0.73605(8) 0.0284(9) Uani 1 1 d . . . . .
C15 C 0.54997(17) 0.2304(5) 0.75225(9) 0.0355(10) Uani 1 1 d . . . . .
H15 H 0.5539 0.2443 0.7707 0.043 Uiso 1 1 calc R U . . .
C16 C 0.53905(17) 0.1024(5) 0.74167(9) 0.0361(10) Uani 1 1 d . . . . .
H16 H 0.5356 0.0278 0.7527 0.043 Uiso 1 1 calc R U . . .
C17 C 0.53314(17) 0.0837(5) 0.71467(10) 0.0367(11) Uani 1 1 d . . . . .
H17 H 0.5260 -0.0042 0.7070 0.044 Uiso 1 1 calc R U . . .
C18 C 0.53773(16) 0.1939(4) 0.69919(9) 0.0307(9) Uani 1 1 d . . . . .
H18 H 0.5341 0.1804 0.6807 0.037 Uiso 1 1 calc R U . . .
C19 C 0.57086(16) 0.4770(4) 0.74514(9) 0.0292(9) Uani 1 1 d . . . . .
C20 C 0.57415(15) 0.5716(4) 0.72531(8) 0.0275(9) Uani 1 1 d . . . . .
C21 C 0.58858(17) 0.7052(5) 0.73330(10) 0.0357(10) Uani 1 1 d . . . . .
H21 H 0.5899 0.7722 0.7203 0.043 Uiso 1 1 calc R U . . .
C22 C 0.60105(18) 0.7413(5) 0.76006(10) 0.0408(11) Uani 1 1 d . . . . .
H22 H 0.6107 0.8325 0.7651 0.049 Uiso 1 1 calc R U . . .
C23 C 0.59944(19) 0.6452(5) 0.77937(10) 0.0414(12) Uani 1 1 d . . . . .
H23 H 0.6089 0.6703 0.7976 0.050 Uiso 1 1 calc R U . . .
C24 C 0.58420(18) 0.5137(5) 0.77231(9) 0.0366(11) Uani 1 1 d . . . . .
H24 H 0.5826 0.4482 0.7856 0.044 Uiso 1 1 calc R U . . .
C25 C 0.63670(19) 0.3145(5) 0.65912(10) 0.0386(11) Uani 1 1 d . . . . .
H25 H 0.6662 0.2658 0.6569 0.046 Uiso 1 1 calc R U . . .
C26 C 0.59300(19) 0.3136(5) 0.63980(10) 0.0374(11) Uani 1 1 d . . . . .
H26 H 0.5921 0.2676 0.6236 0.045 Uiso 1 1 calc R U . . .
C27 C 0.69420(17) 0.5255(4) 0.69171(9) 0.0320(10) Uani 1 1 d . . . . .
C28 C 0.70346(18) 0.6247(5) 0.71157(10) 0.0397(11) Uani 1 1 d . . . . .
H28 H 0.6838 0.6250 0.7245 0.048 Uiso 1 1 calc R U . . .
C29 C 0.7413(2) 0.7228(6) 0.71245(12) 0.0494(13) Uani 1 1 d . . . . .
H29 H 0.7480 0.7889 0.7262 0.059 Uiso 1 1 calc R U . . .
C30 C 0.7692(2) 0.7247(6) 0.69337(12) 0.0513(14) Uani 1 1 d . . . . .
H30 H 0.7946 0.7933 0.6938 0.062 Uiso 1 1 calc R U . . .
C31 C 0.7603(2) 0.6278(6) 0.67382(12) 0.0533(14) Uani 1 1 d . . . . .
H31 H 0.7796 0.6295 0.6607 0.064 Uiso 1 1 calc R U . . .
C32 C 0.72340(19) 0.5269(5) 0.67309(11) 0.0426(12) Uani 1 1 d . . . . .
H32 H 0.7182 0.4586 0.6597 0.051 Uiso 1 1 calc R U . . .
C33 C 0.66439(17) 0.2855(5) 0.71630(10) 0.0388(11) Uani 1 1 d . . . . .
C34 C 0.67978(17) 0.3308(6) 0.74255(10) 0.0455(13) Uani 1 1 d . . . . .
H34 H 0.6810 0.4257 0.7462 0.055 Uiso 1 1 calc R U . . .
C35 C 0.6934(2) 0.2388(7) 0.76345(13) 0.0608(17) Uani 1 1 d . . . . .
H35 H 0.7037 0.2710 0.7812 0.073 Uiso 1 1 calc R U . . .
C36 C 0.6919(2) 0.1027(8) 0.75846(16) 0.070(2) Uani 1 1 d . . . . .
H36 H 0.7010 0.0399 0.7728 0.085 Uiso 1 1 calc R U . . .
C37 C 0.6774(2) 0.0560(7) 0.73288(18) 0.072(2) Uani 1 1 d . . . . .
H37 H 0.6767 -0.0393 0.7296 0.086 Uiso 1 1 calc R U . . .
C38 C 0.6636(2) 0.1473(5) 0.71120(14) 0.0548(15) Uani 1 1 d . . . . .
H38 H 0.6538 0.1142 0.6935 0.066 Uiso 1 1 calc R U . . .
C39 C 0.5183(2) 0.5251(5) 0.61774(9) 0.0401(12) Uani 1 1 d . . . . .
C40 C 0.5552(3) 0.5878(6) 0.60723(11) 0.0582(15) Uani 1 1 d . . . . .
H40 H 0.5904 0.5593 0.6124 0.070 Uiso 1 1 calc R U . . .
C41 C 0.5403(4) 0.6938(7) 0.58880(13) 0.079(2) Uani 1 1 d . . . . .
H41 H 0.5655 0.7370 0.5814 0.095 Uiso 1 1 calc R U . . .
C42 C 0.4894(4) 0.7354(7) 0.58136(13) 0.084(3) Uani 1 1 d . . . . .
H42 H 0.4797 0.8079 0.5690 0.101 Uiso 1 1 calc R U . . .
C43 C 0.4529(3) 0.6729(7) 0.59163(13) 0.075(2) Uani 1 1 d . . . . .
H43 H 0.4177 0.7021 0.5864 0.090 Uiso 1 1 calc R U . . .
C44 C 0.4668(2) 0.5672(6) 0.60962(11) 0.0551(15) Uani 1 1 d . . . . .
H44 H 0.4411 0.5231 0.6165 0.066 Uiso 1 1 calc R U . . .
C45 C 0.48336(18) 0.2742(5) 0.63214(9) 0.0354(10) Uani 1 1 d . . . . .
C46 C 0.44654(18) 0.2473(5) 0.64635(10) 0.0406(11) Uani 1 1 d . . . . .
H46 H 0.4492 0.2905 0.6630 0.049 Uiso 1 1 calc R U . . .
C47 C 0.4057(2) 0.1575(6) 0.63635(12) 0.0512(14) Uani 1 1 d . . . . .
H47 H 0.3806 0.1399 0.6461 0.061 Uiso 1 1 calc R U . . .
C48 C 0.4018(2) 0.0946(6) 0.61228(12) 0.0551(15) Uani 1 1 d . . . . .
H48 H 0.3742 0.0329 0.6055 0.066 Uiso 1 1 calc R U . . .
C49 C 0.4379(2) 0.1208(6) 0.59797(11) 0.0548(15) Uani 1 1 d . . . . .
H49 H 0.4349 0.0771 0.5813 0.066 Uiso 1 1 calc R U . . .
C50 C 0.4788(2) 0.2103(5) 0.60755(10) 0.0469(13) Uani 1 1 d . . . . .
H50 H 0.5035 0.2280 0.5975 0.056 Uiso 1 1 calc R U . . .
C52 C 0.2354(4) 0.1807(9) 0.54923(18) 0.065(3) Uani 0.671(7) 1 d . . P E 1
C53 C 0.2157(5) 0.1640(12) 0.5718(2) 0.084(4) Uani 0.671(7) 1 d . . P E 1
H53 H 0.2298 0.0952 0.5844 0.101 Uiso 0.671(7) 1 calc R U P E 1
C54 C 0.1762(5) 0.2454(14) 0.5761(2) 0.092(4) Uani 0.671(7) 1 d . . P E 1
H54 H 0.1635 0.2350 0.5915 0.110 Uiso 0.671(7) 1 calc R U P E 1
C55 C 0.1556(5) 0.3439(12) 0.5569(2) 0.082(3) Uani 0.671(7) 1 d . . P E 1
H55 H 0.1280 0.4006 0.5591 0.098 Uiso 0.671(7) 1 calc R U P E 1
C52A C 0.1508(5) 0.1763(14) 0.5039(3) 0.035(3) Uiso 0.329(7) 1 d . . P E 2
C53A C 0.1063(7) 0.1551(19) 0.5115(3) 0.055(5) Uiso 0.329(7) 1 d . . P E 2
H53A H 0.0839 0.0817 0.5044 0.066 Uiso 0.329(7) 1 calc R U P E 2
C54A C 0.0938(8) 0.247(2) 0.5309(4) 0.059(5) Uiso 0.329(7) 1 d . . P E 2
H54A H 0.0623 0.2364 0.5362 0.071 Uiso 0.329(7) 1 calc R U P E 2
C55A C 0.1261(8) 0.345(2) 0.5409(4) 0.055(5) Uiso 0.329(7) 1 d . . P E 2
H55A H 0.1165 0.4090 0.5527 0.066 Uiso 0.329(7) 1 calc R U P E 2
C56 C 0.1750(3) 0.3592(6) 0.53485(12) 0.0591(15) Uani 1 1 d . . . . .
H56 H 0.1604 0.4259 0.5219 0.071 Uiso 0.671(7) 1 calc R U P E 1
H56A H 0.2003 0.4220 0.5441 0.071 Uiso 0.329(7) 1 calc R U P E 2
C57 C 0.2752(3) 0.0893(7) 0.54321(12) 0.0626(16) Uani 0.671(7) 1 d . . P E 1
C57A C 0.2752(3) 0.0893(7) 0.54321(12) 0.0626(16) Uani 0.329(7) 1 d . . P E 2
H57A H 0.2469 0.1297 0.5485 0.075 Uiso 0.329(7) 1 calc R U P E 2
C58 C 0.2910(2) 0.1428(5) 0.52193(11) 0.0490(14) Uani 1 1 d . . . . .
C59 C 0.3336(2) 0.0840(6) 0.51546(13) 0.0608(16) Uani 0.671(7) 1 d . . P E 1
H59 H 0.3458 0.1204 0.5011 0.073 Uiso 0.671(7) 1 calc R U P E 1
C59A C 0.3336(2) 0.0840(6) 0.51546(13) 0.0608(16) Uani 0.329(7) 1 d . . P E 2
C60 C 0.3591(3) -0.0273(6) 0.52953(15) 0.0668(19) Uani 1 1 d . . . . .
H60 H 0.3882 -0.0664 0.5248 0.080 Uiso 1 1 calc R U . E 1
C61 C 0.3424(3) -0.0792(6) 0.54984(15) 0.075(2) Uani 1 1 d . . . . .
H61 H 0.3598 -0.1551 0.5594 0.090 Uiso 1 1 calc R U . . .
C62 C 0.3003(3) -0.0232(7) 0.55692(14) 0.074(2) Uani 1 1 d . . . . .
H62 H 0.2883 -0.0613 0.5711 0.089 Uiso 1 1 calc R U . E 1
C63 C 0.2700(2) 0.6372(5) 0.51033(10) 0.0514(14) Uani 1 1 d . . . . .
H63 H 0.2845 0.7211 0.5177 0.062 Uiso 1 1 calc R U . . .
C64 C 0.2962(2) 0.4997(5) 0.55980(11) 0.0464(13) Uani 1 1 d . . . . .
C65 C 0.3204(5) 0.4144(11) 0.57863(14) 0.147(5) Uani 1 1 d . . . . .
H65 H 0.3379 0.3375 0.5739 0.176 Uiso 1 1 calc R U . . .
C66 C 0.3208(5) 0.4350(12) 0.60513(15) 0.140(5) Uani 1 1 d . . . . .
H66 H 0.3384 0.3720 0.6182 0.168 Uiso 1 1 calc R U . . .
C67 C 0.2972(3) 0.5402(9) 0.61245(15) 0.089(2) Uani 1 1 d . . . . .
H67 H 0.2995 0.5579 0.6307 0.106 Uiso 1 1 calc R U . . .
C68 C 0.2691(5) 0.6241(9) 0.59287(19) 0.133(4) Uani 1 1 d . . . . .
H68 H 0.2482 0.6947 0.5972 0.160 Uiso 1 1 calc R U . . .
C69 C 0.2715(5) 0.6046(9) 0.56709(17) 0.129(4) Uani 1 1 d . . . . .
H69 H 0.2549 0.6684 0.5540 0.154 Uiso 1 1 calc R U . . .
C70 C 0.3668(2) 0.4914(6) 0.52653(11) 0.0512(14) Uani 1 1 d . . . . .
C71 C 0.3997(2) 0.3864(7) 0.53725(16) 0.077(2) Uani 1 1 d . . . . .
H71 H 0.3859 0.3092 0.5441 0.092 Uiso 1 1 calc R U . . .
C72 C 0.4523(3) 0.3895(9) 0.53834(17) 0.089(2) Uani 1 1 d . . . . .
H72 H 0.4743 0.3162 0.5460 0.107 Uiso 1 1 calc R U . . .
C73 C 0.4720(3) 0.5007(9) 0.52817(15) 0.082(2) Uani 1 1 d . . . . .
H73 H 0.5081 0.5061 0.5292 0.098 Uiso 1 1 calc R U . . .
C74 C 0.4398(3) 0.6034(9) 0.51662(15) 0.084(2) Uani 1 1 d . . . . .
H74 H 0.4536 0.6779 0.5090 0.101 Uiso 1 1 calc R U . . .
C75 C 0.3872(3) 0.6014(7) 0.51582(13) 0.0700(18) Uani 1 1 d . . . . .
H75 H 0.3654 0.6748 0.5080 0.084 Uiso 1 1 calc R U . . .
C101 C 0.6215(6) 0.1267(13) 0.5647(3) 0.175(6) Uani 1 1 d . . . . .
H10A H 0.6593 0.1123 0.5718 0.210 Uiso 0.570(6) 1 calc R U P A 1
H10B H 0.6116 0.0949 0.5460 0.210 Uiso 0.570(6) 1 calc R U P A 1
H10C H 0.5927 0.0703 0.5543 0.210 Uiso 0.430(6) 1 calc R U P A 2
H10D H 0.6375 0.0842 0.5820 0.210 Uiso 0.430(6) 1 calc R U P A 2

loop_
_atom_site_aniso_label
_atom_site_aniso_U_11
_atom_site_aniso_U_22
_atom_site_aniso_U_33
_atom_site_aniso_U_23
_atom_site_aniso_U_13
_atom_site_aniso_U_12
Ir1 0.02243(9) 0.01994(9) 0.02926(10) 0.00090(6) 0.00298(7) 0.00224(6)
Ir51 0.04843(17) 0.02371(13) 0.03579(14) 0.000 -0.00041(12) 0.000
Cl11 0.274(5) 0.112(3) 0.172(3) 0.028(2) 0.017(3) -0.010(3)
Cl12 0.141(4) 0.071(2) 0.137(4) -0.020(2) 0.080(3) -0.017(2)
Cl2A 0.242(10) 0.253(11) 0.128(6) 0.085(6) 0.105(6) 0.135(9)
P1 0.0234(5) 0.0245(5) 0.0396(6) 0.0021(5) 0.0056(5) 0.0030(4)
P2 0.0316(6) 0.0235(5) 0.0323(6) -0.0005(5) 0.0037(5) 0.0029(5)
P51 0.0581(9) 0.0273(6) 0.0390(7) -0.0018(5) -0.0063(6) 0.0002(6)
P81 0.0742(11) 0.0395(8) 0.0667(10) -0.0015(7) 0.0233(9) 0.0020(8)
P91 0.72(2) 0.295(13) 0.319(14) -0.041(10) 0.201(16) -0.365(16)
F81 0.275(8) 0.040(2) 0.106(4) -0.012(2) 0.055(4) 0.010(3)
F82 0.293(10) 0.091(4) 0.189(7) 0.008(4) -0.159(7) -0.023(5)
F83 0.102(4) 0.089(3) 0.210(6) 0.010(3) 0.099(4) -0.008(3)
F84 0.061(2) 0.047(2) 0.138(4) -0.019(2) 0.029(2) -0.0014(17)
F85 0.078(3) 0.086(3) 0.164(5) 0.029(3) -0.012(3) -0.001(2)
F86 0.292(9) 0.098(4) 0.214(7) 0.064(4) 0.203(7) 0.071(5)
F91 0.82(3) 0.381(18) 0.50(3) 0.018(16) 0.19(2) -0.308(19)
F92 0.83(3) 0.48(3) 0.331(18) 0.033(18) 0.19(2) -0.22(2)
F93 0.76(3) 0.331(16) 0.362(19) -0.030(14) 0.117(19) -0.371(19)
N1 0.0317(19) 0.0211(17) 0.0315(19) -0.0009(15) 0.0011(15) -0.0001(15)
N13 0.0202(17) 0.0242(18) 0.0326(19) 0.0024(15) 0.0038(14) 0.0017(14)
N51 0.070(5) 0.031(3) 0.052(4) 0.005(3) 0.004(4) -0.012(3)
C2 0.035(2) 0.025(2) 0.031(2) -0.0022(18) 0.0019(19) 0.0059(19)
C3 0.051(3) 0.027(2) 0.049(3) 0.009(2) 0.007(2) 0.013(2)
C4 0.064(3) 0.024(2) 0.045(3) 0.007(2) 0.009(3) 0.002(2)
C5 0.051(3) 0.029(2) 0.047(3) 0.008(2) 0.005(2) -0.008(2)
C6 0.034(2) 0.028(2) 0.042(3) 0.004(2) 0.004(2) -0.002(2)
C7 0.030(2) 0.032(2) 0.032(2) -0.0032(19) 0.0012(19) 0.0086(19)
C8 0.026(2) 0.030(2) 0.027(2) -0.0046(18) -0.0008(17) 0.0023(18)
C9 0.030(2) 0.034(2) 0.037(2) -0.0039(19) 0.004(2) 0.0007(19)
C10 0.027(2) 0.053(3) 0.043(3) -0.005(2) 0.006(2) 0.001(2)
C11 0.029(2) 0.056(3) 0.044(3) -0.006(2) 0.001(2) 0.015(2)
C12 0.040(3) 0.041(3) 0.039(3) -0.001(2) 0.004(2) 0.016(2)
C14 0.018(2) 0.034(2) 0.032(2) 0.0053(18) 0.0028(17) 0.0037(18)
C15 0.028(2) 0.042(3) 0.035(2) 0.006(2) 0.0045(19) -0.001(2)
C16 0.030(2) 0.034(2) 0.043(3) 0.012(2) 0.006(2) 0.000(2)
C17 0.032(2) 0.028(2) 0.047(3) 0.003(2) 0.004(2) -0.0016(19)
C18 0.028(2) 0.026(2) 0.035(2) 0.0008(18) 0.0039(18) 0.0014(18)
C19 0.021(2) 0.034(2) 0.032(2) -0.0006(18) 0.0054(18) 0.0027(18)
C20 0.019(2) 0.027(2) 0.034(2) -0.0021(18) 0.0019(17) 0.0055(17)
C21 0.032(2) 0.029(2) 0.043(3) -0.003(2) 0.004(2) 0.002(2)
C22 0.034(3) 0.036(3) 0.049(3) -0.013(2) 0.003(2) 0.000(2)
C23 0.038(3) 0.049(3) 0.035(3) -0.013(2) 0.004(2) 0.000(2)
C24 0.029(2) 0.047(3) 0.032(2) -0.001(2) 0.004(2) 0.003(2)
C25 0.036(3) 0.029(2) 0.053(3) -0.008(2) 0.014(2) 0.003(2)
C26 0.044(3) 0.029(2) 0.041(3) -0.004(2) 0.014(2) 0.000(2)
C27 0.023(2) 0.029(2) 0.042(3) 0.0076(19) 0.0036(19) 0.0034(18)
C28 0.031(2) 0.040(3) 0.045(3) 0.001(2) 0.003(2) -0.001(2)
C29 0.040(3) 0.041(3) 0.060(3) -0.001(3) -0.001(3) -0.006(2)
C30 0.035(3) 0.045(3) 0.068(4) 0.014(3) 0.003(3) -0.010(2)
C31 0.040(3) 0.060(4) 0.065(4) 0.006(3) 0.023(3) -0.007(3)
C32 0.037(3) 0.040(3) 0.053(3) 0.004(2) 0.015(2) 0.000(2)
C33 0.021(2) 0.037(3) 0.058(3) 0.017(2) 0.009(2) 0.006(2)
C34 0.022(2) 0.059(3) 0.054(3) 0.016(3) 0.008(2) 0.008(2)
C35 0.029(3) 0.089(5) 0.063(4) 0.040(3) 0.010(3) 0.012(3)
C36 0.027(3) 0.083(5) 0.098(5) 0.056(4) 0.010(3) 0.013(3)
C37 0.040(3) 0.041(3) 0.129(7) 0.039(4) 0.013(4) 0.008(3)
C38 0.036(3) 0.038(3) 0.087(4) 0.018(3) 0.009(3) 0.005(2)
C39 0.058(3) 0.030(2) 0.028(2) -0.0018(19) 0.003(2) 0.002(2)
C40 0.086(4) 0.039(3) 0.055(3) 0.005(3) 0.027(3) 0.002(3)
C41 0.141(7) 0.049(4) 0.058(4) 0.008(3) 0.045(5) -0.007(4)
C42 0.153(8) 0.040(4) 0.048(4) 0.008(3) 0.005(5) 0.010(5)
C43 0.099(5) 0.048(4) 0.058(4) 0.007(3) -0.019(4) 0.018(4)
C44 0.066(4) 0.041(3) 0.046(3) 0.005(2) -0.007(3) 0.013(3)
C45 0.033(2) 0.026(2) 0.040(3) -0.001(2) -0.004(2) 0.0053(19)
C46 0.035(3) 0.036(3) 0.046(3) -0.005(2) 0.001(2) 0.002(2)
C47 0.034(3) 0.044(3) 0.069(4) -0.004(3) 0.001(3) -0.002(2)
C48 0.043(3) 0.043(3) 0.065(4) -0.006(3) -0.013(3) -0.006(3)
C49 0.062(4) 0.044(3) 0.044(3) -0.011(2) -0.015(3) 0.000(3)
C50 0.052(3) 0.041(3) 0.041(3) -0.004(2) -0.001(2) 0.001(2)
C52 0.080(7) 0.047(5) 0.053(5) 0.016(4) -0.012(5) -0.031(5)
C53 0.097(9) 0.076(7) 0.067(7) 0.029(6) -0.004(6) -0.019(7)
C54 0.091(9) 0.104(10) 0.080(8) 0.026(7) 0.018(7) -0.018(8)
C55 0.088(8) 0.080(8) 0.082(8) 0.016(6) 0.032(7) -0.002(6)
C56 0.074(4) 0.049(3) 0.056(4) 0.008(3) 0.022(3) 0.004(3)
C57 0.065(4) 0.060(4) 0.050(3) 0.005(3) -0.011(3) 0.010(3)
C57A 0.065(4) 0.060(4) 0.050(3) 0.005(3) -0.011(3) 0.010(3)
C58 0.051(3) 0.023(2) 0.059(3) -0.003(2) -0.013(3) -0.002(2)
C59 0.051(3) 0.046(3) 0.071(4) 0.002(3) -0.012(3) -0.002(3)
C59A 0.051(3) 0.046(3) 0.071(4) 0.002(3) -0.012(3) -0.002(3)
C60 0.061(4) 0.043(3) 0.077(5) -0.005(3) -0.019(4) 0.011(3)
C61 0.076(5) 0.033(3) 0.084(5) 0.003(3) -0.038(4) 0.002(3)
C62 0.078(5) 0.063(4) 0.060(4) 0.017(3) -0.020(4) -0.012(4)
C63 0.073(4) 0.025(2) 0.044(3) -0.003(2) -0.008(3) 0.000(2)
C64 0.050(3) 0.037(3) 0.046(3) -0.010(2) -0.001(3) 0.001(2)
C65 0.261(14) 0.127(8) 0.046(4) 0.017(5) 0.025(6) 0.131(9)
C66 0.189(11) 0.176(10) 0.045(4) 0.022(5) 0.011(5) 0.122(9)
C67 0.111(6) 0.100(6) 0.048(4) -0.030(4) 0.006(4) 0.003(5)
C68 0.251(14) 0.074(6) 0.096(7) 0.006(5) 0.084(8) 0.047(7)
C69 0.256(13) 0.069(5) 0.081(6) 0.020(4) 0.080(7) 0.056(7)
C70 0.060(4) 0.045(3) 0.042(3) -0.007(2) 0.000(3) -0.010(3)
C71 0.050(4) 0.062(4) 0.108(6) 0.019(4) 0.002(4) -0.006(3)
C72 0.053(4) 0.085(5) 0.117(7) 0.011(5) -0.002(4) -0.005(4)
C73 0.061(4) 0.117(7) 0.068(5) -0.024(5) 0.016(4) -0.021(5)
C74 0.101(6) 0.085(6) 0.076(5) -0.001(4) 0.041(5) -0.026(5)
C75 0.091(5) 0.064(4) 0.056(4) 0.003(3) 0.020(4) -0.006(4)
C101 0.280(18) 0.119(10) 0.139(10) 0.012(8) 0.079(11) 0.065(11)

loop_
_atom_type_symbol
_atom_type_description
_atom_type_scat_dispersion_real
_atom_type_scat_dispersion_imag
_atom_type_scat_source
C C 0.0033 0.0016
;
International Tables for Crystallography
(Vol. C, Tables 4.2.6.8 and 6.1.1.4)
;
H H 0.0000 0.0000
;
International Tables for Crystallography
(Vol. C, Table 6.1.1.4)
;
Ir Ir -1.4442 7.9887
;
International Tables for Crystallography
(Vol. C, Tables 4.2.6.8 and 6.1.1.4)
;
N N 0.0061 0.0033
;
International Tables for Crystallography
(Vol. C, Tables 4.2.6.8 and 6.1.1.4)
;
P P 0.1023 0.0942
;
International Tables for Crystallography
(Vol. C, Tables 4.2.6.8 and 6.1.1.4)
;
F F 0.0171 0.0103
;
International Tables for Crystallography
(Vol. C, Tables 4.2.6.8 and 6.1.1.4)
;
Cl Cl 0.1484 0.1585
;
International Tables for Crystallography
(Vol. C, Tables 4.2.6.8 and 6.1.1.4)
;

loop_
_geom_angle_atom_site_label_1
_geom_angle_atom_site_label_2
_geom_angle_atom_site_label_3
_geom_angle
_geom_angle_site_symmetry_1
_geom_angle_site_symmetry_3
C8 Ir1 C20 86.82(16) . .
C8 Ir1 N13 93.76(16) . .
C20 Ir1 N13 79.51(15) . .
C8 Ir1 N1 79.27(16) . .
C20 Ir1 N1 92.10(16) . .
N13 Ir1 N1 169.44(14) . .
C8 Ir1 P2 93.72(12) . .
C20 Ir1 P2 179.38(12) . .
N13 Ir1 P2 100.15(10) . .
N1 Ir1 P2 88.30(10) . .
C8 Ir1 P1 177.89(12) . .
C20 Ir1 P1 94.97(11) . .
N13 Ir1 P1 85.48(9) . .
N1 Ir1 P1 101.76(10) . .
P2 Ir1 P1 84.49(4) . .
C58 Ir51 C58 83.2(3) 2_556 .
C58 Ir51 N51 77.2(3) 2_556 2_556
C58 Ir51 N51 94.9(3) . 2_556
C58 Ir51 N51 94.9(3) 2_556 .
C58 Ir51 N51 77.2(3) . .
N51 Ir51 N51 169.5(4) 2_556 .
C58 Ir51 N51A 95.3(4) 2_556 2_556
C58 Ir51 N51A 75.2(4) . 2_556
C58 Ir51 N51A 75.2(4) 2_556 .
C58 Ir51 N51A 95.3(4) . .
N51A Ir51 N51A 167.5(6) 2_556 .
C58 Ir51 P51 179.43(18) 2_556 .
C58 Ir51 P51 96.51(14) . .
N51 Ir51 P51 102.4(2) 2_556 .
N51 Ir51 P51 85.48(19) . .
N51A Ir51 P51 84.1(3) 2_556 .
N51A Ir51 P51 105.3(3) . .
C58 Ir51 P51 96.51(14) 2_556 2_556
C58 Ir51 P51 179.43(18) . 2_556
N51 Ir51 P51 85.48(19) 2_556 2_556
N51 Ir51 P51 102.4(2) . 2_556
N51A Ir51 P51 105.3(3) 2_556 2_556
N51A Ir51 P51 84.1(3) . 2_556
P51 Ir51 P51 83.81(7) . 2_556
C25 P1 C27 103.8(2) . .
C25 P1 C33 104.9(2) . .
C27 P1 C33 104.2(2) . .
C25 P1 Ir1 107.11(16) . .
C27 P1 Ir1 120.59(15) . .
C33 P1 Ir1 114.72(15) . .
C39 P2 C26 106.0(2) . .
C39 P2 C45 100.1(2) . .
C26 P2 C45 103.4(2) . .
C39 P2 Ir1 114.45(16) . .
C26 P2 Ir1 107.19(16) . .
C45 P2 Ir1 124.08(16) . .
C63 P51 C70 104.9(3) . .
C63 P51 C64 102.1(2) . .
C70 P51 C64 102.5(3) . .
C63 P51 Ir51 107.62(17) . .
C70 P51 Ir51 118.38(18) . .
C64 P51 Ir51 119.38(19) . .
F82 P81 F83 91.8(5) . .
F82 P81 F86 91.2(5) . .
F83 P81 F86 176.3(5) . .
F82 P81 F81 93.3(4) . .
F83 P81 F81 89.7(3) . .
F86 P81 F81 92.2(3) . .
F82 P81 F85 178.9(4) . .
F83 P81 F85 89.0(4) . .
F86 P81 F85 87.9(4) . .
F81 P81 F85 87.4(3) . .
F82 P81 F84 88.3(3) . .
F83 P81 F84 90.3(3) . .
F86 P81 F84 87.7(3) . .
F81 P81 F84 178.4(3) . .
F85 P81 F84 91.0(3) . .
F93 P91 F91 87.2(8) . .
F93 P91 F92 81.4(8) . .
F91 P91 F92 78.3(8) . .
C6 N1 C2 118.5(4) . .
C6 N1 Ir1 125.5(3) . .
C2 N1 Ir1 116.0(3) . .
C18 N13 C14 119.2(4) . .
C18 N13 Ir1 125.0(3) . .
C14 N13 Ir1 115.6(3) . .
C56 N51 C52 120.2(8) . .
C56 N51 Ir51 125.0(5) . .
C52 N51 Ir51 114.8(7) . .
C52A N51A C56 120.4(10) . .
C52A N51A Ir51 117.2(9) . .
C56 N51A Ir51 122.4(8) . .
N1 C2 C3 119.8(4) . .
N1 C2 C7 114.7(4) . .
C3 C2 C7 125.5(4) . .
C4 C3 C2 120.6(5) . .
C3 C4 C5 119.4(4) . .
C4 C5 C6 118.4(5) . .
N1 C6 C5 123.3(5) . .
C8 C7 C12 120.9(4) . .
C8 C7 C2 115.8(4) . .
C12 C7 C2 123.3(4) . .
C9 C8 C7 117.5(4) . .
C9 C8 Ir1 128.3(3) . .
C7 C8 Ir1 114.2(3) . .
C10 C9 C8 120.7(4) . .
C11 C10 C9 121.5(5) . .
C10 C11 C12 119.6(4) . .
C11 C12 C7 119.8(5) . .
N13 C14 C15 119.5(4) . .
N13 C14 C19 114.8(4) . .
C15 C14 C19 125.6(4) . .
C16 C15 C14 120.5(4) . .
C15 C16 C17 119.1(4) . .
C18 C17 C16 119.0(4) . .
N13 C18 C17 122.5(4) . .
C20 C19 C24 121.1(4) . .
C20 C19 C14 116.0(4) . .
C24 C19 C14 122.8(4) . .
C21 C20 C19 117.7(4) . .
C21 C20 Ir1 128.4(3) . .
C19 C20 Ir1 114.0(3) . .
C22 C21 C20 120.9(5) . .
C23 C22 C21 120.5(5) . .
C24 C23 C22 120.4(4) . .
C23 C24 C19 119.3(5) . .
C26 C25 P1 120.3(4) . .
C25 C26 P2 120.6(4) . .
C32 C27 C28 118.9(4) . .
C32 C27 P1 122.5(4) . .
C28 C27 P1 118.4(4) . .
C29 C28 C27 120.2(5) . .
C30 C29 C28 120.1(5) . .
C31 C30 C29 120.0(5) . .
C30 C31 C32 120.4(5) . .
C27 C32 C31 120.3(5) . .
C38 C33 C34 119.2(5) . .
C38 C33 P1 121.1(4) . .
C34 C33 P1 119.4(4) . .
C35 C34 C33 120.8(6) . .
C36 C35 C34 120.0(7) . .
C35 C36 C37 120.2(6) . .
C36 C37 C38 121.0(6) . .
C33 C38 C37 118.8(6) . .
C40 C39 C44 119.4(5) . .
C40 C39 P2 122.4(4) . .
C44 C39 P2 118.0(4) . .
C39 C40 C41 119.5(7) . .
C42 C41 C40 120.3(7) . .
C43 C42 C41 120.2(6) . .
C42 C43 C44 120.2(7) . .
C43 C44 C39 120.4(7) . .
C46 C45 C50 119.1(5) . .
C46 C45 P2 120.8(4) . .
C50 C45 P2 120.0(4) . .
C45 C46 C47 120.5(5) . .
C48 C47 C46 119.8(6) . .
C47 C48 C49 120.2(5) . .
C48 C49 C50 120.9(5) . .
C49 C50 C45 119.5(5) . .
N51 C52 C53 119.0(11) . .
N51 C52 C57 118.3(8) . .
C53 C52 C57 122.6(9) . .
C54 C53 C52 121.5(10) . .
C53 C54 C55 117.6(11) . .
C56 C55 C54 120.5(11) . .
C53A C52A N51A 122.0(14) . .
C53A C52A C59A 120.9(13) . 2_556
N51A C52A C59A 117.0(11) . 2_556
C52A C53A C54A 118.3(17) . .
C55A C54A C53A 119.6(18) . .
C54A C55A C56 121.9(17) . .
N51 C56 C55 121.2(8) . .
N51A C56 C55A 117.2(11) . .
C58 C57 C62 120.6(7) . .
C58 C57 C52 108.4(6) . .
C62 C57 C52 130.6(7) . .
C58 C57A C62 120.6(7) . .
C57A C58 C59A 117.8(5) . .
C57 C58 C59 117.8(5) . .
C57A C58 Ir51 120.2(4) . .
C57 C58 Ir51 120.2(4) . .
C59A C58 Ir51 122.0(5) . .
C59 C58 Ir51 122.0(5) . .
C58 C59 C60 121.3(7) . .
C58 C59A C60 121.3(7) . .
C58 C59A C52A 107.0(7) . 2_556
C60 C59A C52A 130.7(8) . 2_556
C61 C60 C59 119.8(7) . .
C61 C60 C59A 119.8(7) . .
C60 C61 C62 120.5(6) . .
C61 C62 C57 119.9(7) . .
C61 C62 C57A 119.9(7) . .
C63 C63 P51 120.48(17) 2_556 .
C69 C64 C65 117.6(7) . .
C69 C64 P51 120.3(5) . .
C65 C64 P51 122.0(5) . .
C64 C65 C66 121.5(8) . .
C67 C66 C65 121.0(8) . .
C66 C67 C68 117.9(7) . .
C69 C68 C67 119.3(9) . .
C64 C69 C68 122.3(8) . .
C71 C70 C75 118.2(6) . .
C71 C70 P51 119.8(5) . .
C75 C70 P51 121.9(5) . .
C70 C71 C72 122.3(7) . .
C73 C72 C71 118.6(8) . .
C74 C73 C72 120.2(7) . .
C73 C74 C75 121.3(7) . .
C70 C75 C74 119.4(7) . .
Cl11 C101 Cl12 104.9(7) . .
Cl11 C101 Cl2A 88.5(7) . .

loop_
_geom_bond_atom_site_label_1
_geom_bond_atom_site_label_2
_geom_bond_distance
_geom_bond_site_symmetry_2
Ir1 C8 2.058(4) .
Ir1 C20 2.059(4) .
Ir1 N13 2.072(3) .
Ir1 N1 2.076(3) .
Ir1 P2 2.3593(11) .
Ir1 P1 2.3680(11) .
Ir51 C58 2.060(5) 2_556
Ir51 C58 2.060(5) .
Ir51 N51 2.072(7) 2_556
Ir51 N51 2.072(7) .
Ir51 N51A 2.079(11) 2_556
Ir51 N51A 2.080(11) .
Ir51 P51 2.3558(13) .
Ir51 P51 2.3558(13) 2_556
Cl11 C101 1.771(12) .
Cl12 C101 1.777(15) .
Cl2A C101 1.998(17) .
P1 C25 1.817(5) .
P1 C27 1.825(5) .
P1 C33 1.831(5) .
P2 C39 1.818(5) .
P2 C26 1.820(5) .
P2 C45 1.837(5) .
P51 C63 1.812(5) .
P51 C70 1.824(7) .
P51 C64 1.830(6) .
P81 F82 1.513(6) .
P81 F83 1.556(5) .
P81 F86 1.558(6) .
P81 F81 1.559(4) .
P81 F85 1.577(5) .
P81 F84 1.583(4) .
P91 F93 1.554(12) .
P91 F91 1.631(16) .
P91 F92 1.681(14) .
N1 C6 1.345(6) .
N1 C2 1.364(5) .
N13 C18 1.352(5) .
N13 C14 1.369(5) .
N51 C56 1.362(9) .
N51 C52 1.370(11) .
N51A C52A 1.356(18) .
N51A C56 1.397(13) .
C2 C3 1.396(6) .
C2 C7 1.456(7) .
C3 C4 1.371(8) .
C4 C5 1.372(7) .
C5 C6 1.379(6) .
C7 C8 1.409(6) .
C7 C12 1.412(6) .
C8 C9 1.406(6) .
C9 C10 1.385(7) .
C10 C11 1.378(8) .
C11 C12 1.381(7) .
C14 C15 1.397(6) .
C14 C19 1.450(6) .
C15 C16 1.374(7) .
C16 C17 1.384(7) .
C17 C18 1.372(6) .
C19 C20 1.406(6) .
C19 C24 1.414(7) .
C20 C21 1.401(6) .
C21 C22 1.392(7) .
C22 C23 1.386(7) .
C23 C24 1.376(7) .
C25 C26 1.334(7) .
C27 C32 1.383(7) .
C27 C28 1.396(7) .
C28 C29 1.386(7) .
C29 C30 1.377(8) .
C30 C31 1.369(8) .
C31 C32 1.388(7) .
C33 C38 1.382(8) .
C33 C34 1.397(8) .
C34 C35 1.390(7) .
C35 C36 1.361(10) .
C36 C37 1.368(11) .
C37 C38 1.415(9) .
C39 C40 1.381(8) .
C39 C44 1.391(8) .
C40 C41 1.404(9) .
C41 C42 1.374(11) .
C42 C43 1.366(11) .
C43 C44 1.385(8) .
C45 C46 1.390(7) .
C45 C50 1.401(7) .
C46 C47 1.396(7) .
C47 C48 1.376(8) .
C48 C49 1.377(9) .
C49 C50 1.390(8) .
C52 C53 1.408(15) .
C52 C57 1.479(13) .
C53 C54 1.380(18) .
C54 C55 1.401(16) .
C55 C56 1.376(12) .
C52A C53A 1.35(2) .
C52A C59A 1.488(15) 2_556
C53A C54A 1.45(3) .
C54A C55A 1.31(3) .
C55A C56 1.42(2) .
C57 C58 1.381(9) .
C57 C62 1.392(9) .
C57A C58 1.381(9) .
C57A C62 1.392(9) .
C58 C59A 1.386(9) .
C58 C59 1.386(9) .
C59 C60 1.394(8) .
C59A C60 1.394(8) .
C59A C52A 1.488(15) 2_556
C60 C61 1.343(11) .
C61 C62 1.379(11) .
C63 C63 1.309(10) 2_556
C64 C69 1.327(10) .
C64 C65 1.327(9) .
C65 C66 1.389(11) .
C66 C67 1.313(11) .
C67 C68 1.377(12) .
C68 C69 1.370(11) .
C70 C71 1.378(9) .
C70 C75 1.386(9) .
C71 C72 1.387(10) .
C72 C73 1.372(11) .
C73 C74 1.361(11) .
C74 C75 1.390(10) .
